data_1558533
loop_
_publ_author_name
'Zhang, Xueying'
'Zhang, Zhansong'
'Song, Jin-Na'
'Wang, Zikun'

_publ_section_title
;
 Reductive radical-initiated 1,2-C migration assisted by azidyl group
;
_journal_name_full 'Chemical Science'
_journal_paper_doi 10.1039/D0SC02559C
_journal_year 2020
_chemical_formula_moiety 'C20 H22 O3 S'
_chemical_formula_sum 'C20 H22 O3 S'
_chemical_formula_weight 342.43
_space_group_crystal_system triclinic
_space_group_IT_number 2
_space_group_name_Hall '-P 1'
_space_group_name_H-M_alt 'P -1'
_atom_sites_solution_hydrogens geom
_atom_sites_solution_primary dual
_audit_creation_date 2019-02-16
_audit_creation_method
;
Olex2 1.2
(compiled 2018.05.29 svn.r3508 for OlexSys, GUI svn.r5506)
;
_audit_update_record
;
2019-02-18 deposited with the CCDC.	2020-07-07 downloaded from the CCDC.
;
_cell_angle_alpha 79.903(6)
_cell_angle_beta 84.497(7)
_cell_angle_gamma 80.659(6)
_cell_formula_units_Z 2
_cell_length_a 9.2575(7)
_cell_length_b 9.6845(7)
_cell_length_c 10.1145(8)
_cell_measurement_reflns_used 1969
_cell_measurement_temperature 293(2)
_cell_measurement_theta_max 26.3240
_cell_measurement_theta_min 4.0000
_cell_volume 878.80(12)
_computing_molecular_graphics 'Olex2 (Dolomanov et al., 2009)'
_computing_publication_material 'Olex2 (Dolomanov et al., 2009)'
_computing_structure_refinement 'ShelXL (Sheldrick, 2015)'
_computing_structure_solution 'ShelXT (Sheldrick, 2015)'
_diffrn_ambient_temperature 293(2)
_diffrn_measured_fraction_theta_full 0.991
_diffrn_measured_fraction_theta_max 0.830
_diffrn_measurement_device_type 'multiwire proportional'
_diffrn_measurement_method 'phi and omega scans'
_diffrn_radiation_monochromator graphite
_diffrn_radiation_type MoK\a
_diffrn_radiation_wavelength 0.71073
_diffrn_reflns_av_R_equivalents 0.0181
_diffrn_reflns_av_unetI/netI 0.0367
_diffrn_reflns_Laue_measured_fraction_full 0.991
_diffrn_reflns_Laue_measured_fraction_max 0.830
_diffrn_reflns_limit_h_max 10
_diffrn_reflns_limit_h_min -11
_diffrn_reflns_limit_k_max 12
_diffrn_reflns_limit_k_min -11
_diffrn_reflns_limit_l_max 12
_diffrn_reflns_limit_l_min -7
_diffrn_reflns_number 6448
_diffrn_reflns_point_group_measured_fraction_full 0.991
_diffrn_reflns_point_group_measured_fraction_max 0.830
_diffrn_reflns_theta_full 25.242
_diffrn_reflns_theta_max 29.194
_diffrn_reflns_theta_min 3.811
_exptl_absorpt_coefficient_mu 0.199
_exptl_absorpt_correction_T_max 1.00000
_exptl_absorpt_correction_T_min 0.94246
_exptl_absorpt_correction_type multi-scan
_exptl_crystal_density_diffrn 1.294
_exptl_crystal_description block
_exptl_crystal_F_000 364
_exptl_crystal_size_max 0.15
_exptl_crystal_size_mid 0.12
_exptl_crystal_size_min 0.1
_refine_diff_density_max 0.196
_refine_diff_density_min -0.281
_refine_diff_density_rms 0.040
_refine_ls_extinction_method none
_refine_ls_goodness_of_fit_ref 1.017
_refine_ls_hydrogen_treatment constr
_refine_ls_matrix_type full
_refine_ls_number_parameters 218
_refine_ls_number_reflns 3958
_refine_ls_number_restraints 0
_refine_ls_restrained_S_all 1.017
_refine_ls_R_factor_all 0.0731
_refine_ls_R_factor_gt 0.0503
_refine_ls_shift/su_max 0.000
_refine_ls_shift/su_mean 0.000
_refine_ls_structure_factor_coef Fsqd
_refine_ls_weighting_details 'w=1/[\s^2^(Fo^2^)+(0.0508P)^2^+0.2515P] where P=(Fo^2^+2Fc^2^)/3'
_refine_ls_weighting_scheme calc
_refine_ls_wR_factor_gt 0.1134
_refine_ls_wR_factor_ref 0.1308
_reflns_Friedel_coverage 0.000
_reflns_number_gt 2892
_reflns_number_total 3958
_reflns_threshold_expression 'I > 2\s(I)'
_cod_data_source_file d0sc02559c2.cif
_cod_data_source_block 1_CCDC1
_cod_database_code 1558533
_shelx_shelxl_version_number 2018/3
_shelx_space_group_comment
;
The symmetry employed for this shelxl refinement is uniquely defined
by the following loop, which should always be used as a source of
symmetry information in preference to the above space-group names.
They are only intended as comments.
;
_shelx_estimated_absorpt_t_max 0.980
_shelx_estimated_absorpt_t_min 0.971
_olex2_refinement_description
;
1. Fixed Uiso
 At 1.2 times of:
  All C(H) groups, All C(H,H) groups
 At 1.5 times of:
  All C(H,H,H) groups
2.a Ternary CH refined with riding coordinates:
 C10(H10)
2.b Secondary CH2 refined with riding coordinates:
 C13(H13A,H13B), C9(H9A,H9B), C8(H8A,H8B), C6(H6A,H6B), C7(H7A,H7B)
2.c Aromatic/amide H refined with riding coordinates:
 C1(H1), C20(H20), C15(H15), C4(H4), C19(H19), C2(H2), C3(H3), C16(H16)
2.d Idealised Me refined as rotating group:
 C18(H18A,H18B,H18C)
;
_olex2_submission_special_instructions 'No special instructions were received'

loop_
_space_group_symop_operation_xyz
'x, y, z'
'-x, -y, -z'

loop_
_atom_site_label
_atom_site_type_symbol
_atom_site_fract_x
_atom_site_fract_y
_atom_site_fract_z
_atom_site_U_iso_or_equiv
_atom_site_adp_type
_atom_site_occupancy
_atom_site_site_symmetry_order
_atom_site_calc_flag
_atom_site_refinement_flags_posn
_atom_site_refinement_flags_adp
_atom_site_refinement_flags_occupancy
_atom_site_disorder_assembly
_atom_site_disorder_group
S1 S 0.61101(6) 0.15550(6) 0.35433(5) 0.05277(18) Uani 1 1 d . . . . .
O1 O 0.93555(15) 0.21344(15) 0.52498(15) 0.0581(4) Uani 1 1 d . . . . .
O2 O 0.47434(14) 0.18419(16) 0.43203(16) 0.0638(4) Uani 1 1 d . . . . .
O3 O 0.6116(2) 0.0886(2) 0.23834(17) 0.0832(5) Uani 1 1 d . . . . .
C13 C 0.7389(2) 0.0466(2) 0.4624(2) 0.0472(5) Uani 1 1 d . . . . .
H13A H 0.719335 -0.050333 0.474119 0.057 Uiso 1 1 calc R . . . .
H13B H 0.836735 0.048759 0.418810 0.057 Uiso 1 1 calc R . . . .
C10 C 0.73699(18) 0.08865(18) 0.60056(18) 0.0397(4) Uani 1 1 d . . . . .
H10 H 0.635159 0.117576 0.632729 0.048 Uiso 1 1 calc R . . . .
C11 C 0.82359(19) 0.20920(18) 0.59816(18) 0.0403(4) Uani 1 1 d . . . . .
C9 C 0.8058(2) -0.04065(19) 0.6997(2) 0.0498(5) Uani 1 1 d . . . . .
H9A H 0.734566 -0.105650 0.724063 0.060 Uiso 1 1 calc R . . . .
H9B H 0.889800 -0.089393 0.652838 0.060 Uiso 1 1 calc R . . . .
C12 C 0.77659(19) 0.32030(18) 0.68489(19) 0.0438(4) Uani 1 1 d . . . . .
C5 C 0.6923(2) 0.3045(2) 0.8081(2) 0.0516(5) Uani 1 1 d . . . . .
C14 C 0.6786(2) 0.3175(2) 0.30372(19) 0.0489(5) Uani 1 1 d . . . . .
C8 C 0.8552(2) -0.0082(2) 0.8282(2) 0.0575(5) Uani 1 1 d . . . . .
H8A H 0.912492 -0.093397 0.873039 0.069 Uiso 1 1 calc R . . . .
H8B H 0.919780 0.063157 0.803925 0.069 Uiso 1 1 calc R . . . .
C1 C 0.8276(2) 0.4490(2) 0.6354(2) 0.0586(6) Uani 1 1 d . . . . .
H1 H 0.883608 0.458491 0.553805 0.070 Uiso 1 1 calc R . . . .
C20 C 0.6092(2) 0.4359(2) 0.3534(2) 0.0617(6) Uani 1 1 d . . . . .
H20 H 0.525892 0.430512 0.412212 0.074 Uiso 1 1 calc R . . . .
C6 C 0.6269(2) 0.1736(2) 0.8740(2) 0.0630(6) Uani 1 1 d . . . . .
H6A H 0.569927 0.147475 0.809112 0.076 Uiso 1 1 calc R . . . .
H6B H 0.559414 0.198485 0.948460 0.076 Uiso 1 1 calc R . . . .
C15 C 0.8008(3) 0.3259(3) 0.2152(2) 0.0700(7) Uani 1 1 d . . . . .
H15 H 0.847840 0.246440 0.180180 0.084 Uiso 1 1 calc R . . . .
C4 C 0.6678(3) 0.4210(3) 0.8766(3) 0.0739(7) Uani 1 1 d . . . . .
H4 H 0.615557 0.413027 0.960185 0.089 Uiso 1 1 calc R . . . .
C17 C 0.7848(3) 0.5740(3) 0.2298(3) 0.0744(8) Uani 1 1 d . . . . .
C7 C 0.7351(3) 0.0433(3) 0.9270(2) 0.0740(7) Uani 1 1 d . . . . .
H7A H 0.780396 0.064595 1.002144 0.089 Uiso 1 1 calc R . . . .
H7B H 0.679761 -0.033789 0.961649 0.089 Uiso 1 1 calc R . . . .
C19 C 0.6629(3) 0.5629(3) 0.3163(3) 0.0740(7) Uani 1 1 d . . . . .
H19 H 0.615228 0.642481 0.350808 0.089 Uiso 1 1 calc R . . . .
C2 C 0.7972(3) 0.5614(2) 0.7040(3) 0.0793(8) Uani 1 1 d . . . . .
H2 H 0.830111 0.646980 0.668514 0.095 Uiso 1 1 calc R . . . .
C3 C 0.7184(3) 0.5465(3) 0.8245(4) 0.0893(9) Uani 1 1 d . . . . .
H3 H 0.698465 0.621940 0.872311 0.107 Uiso 1 1 calc R . . . .
C16 C 0.8522(3) 0.4543(4) 0.1795(3) 0.0822(8) Uani 1 1 d . . . . .
H16 H 0.934593 0.460255 0.119741 0.099 Uiso 1 1 calc R . . . .
C18 C 0.8438(4) 0.7136(3) 0.1916(4) 0.1216(14) Uani 1 1 d . . . . .
H18A H 0.764132 0.788804 0.170330 0.182 Uiso 1 1 calc GR . . . .
H18B H 0.912527 0.709422 0.114511 0.182 Uiso 1 1 calc GR . . . .
H18C H 0.892039 0.731038 0.265560 0.182 Uiso 1 1 calc GR . . . .

loop_
_atom_site_aniso_label
_atom_site_aniso_U_11
_atom_site_aniso_U_22
_atom_site_aniso_U_33
_atom_site_aniso_U_23
_atom_site_aniso_U_13
_atom_site_aniso_U_12
S1 0.0568(3) 0.0583(3) 0.0486(3) -0.0123(2) -0.0054(2) -0.0197(2)
O1 0.0543(8) 0.0614(9) 0.0626(9) -0.0168(7) 0.0116(7) -0.0226(7)
O2 0.0458(8) 0.0675(10) 0.0763(10) -0.0003(8) -0.0014(7) -0.0175(7)
O3 0.1155(14) 0.0903(13) 0.0594(10) -0.0298(9) -0.0185(9) -0.0345(10)
C13 0.0514(11) 0.0413(10) 0.0522(11) -0.0160(9) 0.0034(8) -0.0112(8)
C10 0.0398(9) 0.0361(9) 0.0435(10) -0.0096(8) 0.0029(7) -0.0067(7)
C11 0.0431(10) 0.0368(9) 0.0412(10) -0.0050(8) -0.0034(7) -0.0075(7)
C9 0.0553(11) 0.0351(10) 0.0576(12) -0.0061(9) -0.0006(9) -0.0057(8)
C12 0.0490(10) 0.0358(9) 0.0482(11) -0.0094(8) -0.0131(8) -0.0027(7)
C5 0.0570(12) 0.0482(11) 0.0489(11) -0.0153(9) -0.0117(9) 0.0068(9)
C14 0.0490(11) 0.0582(12) 0.0396(10) -0.0014(9) -0.0051(8) -0.0141(9)
C8 0.0663(13) 0.0456(11) 0.0550(13) 0.0035(10) -0.0115(10) 0.0003(9)
C1 0.0636(13) 0.0396(11) 0.0753(15) -0.0083(10) -0.0182(11) -0.0083(9)
C20 0.0580(13) 0.0575(13) 0.0678(15) -0.0042(11) -0.0009(10) -0.0122(10)
C6 0.0693(14) 0.0673(14) 0.0460(12) -0.0124(11) 0.0139(10) 0.0010(11)
C15 0.0667(14) 0.0850(18) 0.0573(14) -0.0086(13) 0.0089(11) -0.0194(12)
C4 0.0837(17) 0.0721(17) 0.0672(16) -0.0334(13) -0.0154(12) 0.0148(13)
C17 0.0701(16) 0.0696(16) 0.0795(17) 0.0268(14) -0.0317(13) -0.0254(13)
C7 0.1004(19) 0.0630(15) 0.0485(13) 0.0011(11) 0.0025(12) 0.0020(13)
C19 0.0731(16) 0.0530(14) 0.0943(19) 0.0002(13) -0.0194(14) -0.0100(11)
C2 0.0936(19) 0.0426(13) 0.109(2) -0.0220(14) -0.0341(17) -0.0057(12)
C3 0.106(2) 0.0580(16) 0.115(3) -0.0498(17) -0.0392(19) 0.0141(14)
C16 0.0673(15) 0.109(2) 0.0664(16) 0.0173(16) 0.0024(12) -0.0391(15)
C18 0.106(2) 0.091(2) 0.160(3) 0.061(2) -0.053(2) -0.0528(18)

loop_
_atom_type_symbol
_atom_type_description
_atom_type_scat_dispersion_real
_atom_type_scat_dispersion_imag
_atom_type_scat_source
C C 0.0033 0.0016 'International Tables Vol C Tables 4.2.6.8 and 6.1.1.4'
H H 0.0000 0.0000 'International Tables Vol C Tables 4.2.6.8 and 6.1.1.4'
O O 0.0106 0.0060 'International Tables Vol C Tables 4.2.6.8 and 6.1.1.4'
S S 0.1246 0.1234 'International Tables Vol C Tables 4.2.6.8 and 6.1.1.4'

loop_
_geom_angle_atom_site_label_1
_geom_angle_atom_site_label_2
_geom_angle_atom_site_label_3
_geom_angle
_geom_angle_site_symmetry_1
_geom_angle_site_symmetry_3
_geom_angle_publ_flag
O2 S1 C13 108.22(9) . . ?
O2 S1 C14 107.29(9) . . ?
O3 S1 O2 118.33(10) . . ?
O3 S1 C13 107.32(10) . . ?
O3 S1 C14 108.78(10) . . ?
C14 S1 C13 106.30(9) . . ?
C10 C13 S1 114.88(13) . . ?
C13 C10 C9 109.18(15) . . ?
C11 C10 C13 112.14(14) . . ?
C11 C10 C9 108.15(15) . . ?
O1 C11 C10 118.78(16) . . ?
O1 C11 C12 119.51(16) . . ?
C12 C11 C10 121.70(15) . . ?
C8 C9 C10 116.08(16) . . ?
C5 C12 C11 126.20(17) . . ?
C1 C12 C11 114.03(18) . . ?
C1 C12 C5 119.75(18) . . ?
C12 C5 C6 126.22(17) . . ?
C4 C5 C12 116.5(2) . . ?
C4 C5 C6 117.2(2) . . ?
C20 C14 S1 119.55(15) . . ?
C20 C14 C15 120.0(2) . . ?
C15 C14 S1 120.45(18) . . ?
C7 C8 C9 115.98(19) . . ?
C2 C1 C12 121.6(2) . . ?
C14 C20 C19 120.0(2) . . ?
C5 C6 C7 116.55(19) . . ?
C14 C15 C16 118.8(2) . . ?
C3 C4 C5 122.2(3) . . ?
C19 C17 C16 117.9(2) . . ?
C19 C17 C18 120.7(3) . . ?
C16 C17 C18 121.4(3) . . ?
C8 C7 C6 116.69(18) . . ?
C17 C19 C20 121.2(3) . . ?
C3 C2 C1 119.2(3) . . ?
C2 C3 C4 120.7(2) . . ?
C17 C16 C15 121.9(2) . . ?

loop_
_geom_bond_atom_site_label_1
_geom_bond_atom_site_label_2
_geom_bond_distance
_geom_bond_site_symmetry_2
_geom_bond_publ_flag
S1 O2 1.4378(15) . ?
S1 O3 1.4355(17) . ?
S1 C13 1.774(2) . ?
S1 C14 1.758(2) . ?
O1 C11 1.216(2) . ?
C13 C10 1.520(3) . ?
C10 C11 1.515(2) . ?
C10 C9 1.550(2) . ?
C11 C12 1.491(3) . ?
C9 C8 1.517(3) . ?
C12 C5 1.404(3) . ?
C12 C1 1.398(3) . ?
C5 C6 1.514(3) . ?
C5 C4 1.402(3) . ?
C14 C20 1.372(3) . ?
C14 C15 1.377(3) . ?
C8 C7 1.506(3) . ?
C1 C2 1.370(3) . ?
C20 C19 1.379(3) . ?
C6 C7 1.529(3) . ?
C15 C16 1.380(4) . ?
C4 C3 1.374(4) . ?
C17 C19 1.367(4) . ?
C17 C16 1.380(4) . ?
C17 C18 1.514(3) . ?
C2 C3 1.356(4) . ?
